data_4332901
loop_
_publ_author_name
'Noro, Shin-ichiro'
'Kitaura, Ryo'
'Kitagawa, Susumu'
'Akutagawa, Tomoyuki'
'Nakamura, Takayoshi'

_publ_section_title
;
 Functionalities of One-Dimensional Dynamic Ultramicropores in Nickel(II)
 Coordination Polymers
;
_journal_issue 22
_journal_name_full 'Inorganic Chemistry'
_journal_page_first 8990
_journal_page_last 8997
_journal_paper_doi 10.1021/ic061052d
_journal_volume 45
_journal_year 2006
_chemical_formula_moiety 'C44 H32 N20 Ni2 Se4 '
_chemical_formula_sum 'C44 H32 N20 Ni2 Se4'
_chemical_formula_weight 1274.11
_space_group_IT_number 68
_symmetry_cell_setting orthorhombic
_symmetry_Int_Tables_number 68
_symmetry_space_group_name_Hall '-C 2a 2ac'
_symmetry_space_group_name_H-M 'C c c a :2'
_cell_angle_alpha 90.0000
_cell_angle_beta 90.0000
_cell_angle_gamma 90.0000
_cell_formula_units_Z 8
_cell_length_a 18.154(2)
_cell_length_b 31.786(3)
_cell_length_c 19.053(2)
_cell_measurement_reflns_used 57865
_cell_measurement_temperature 273.1
_cell_measurement_theta_max 27.5
_cell_measurement_theta_min 3.1
_cell_volume 10994(2)
_computing_cell_refinement PROCESS-AUTO
_computing_data_collection PROCESS-AUTO
_computing_data_reduction CrystalStructure
_computing_publication_material 'CrystalStructure 3.7.0'
_computing_structure_refinement CRYSTALS
_computing_structure_solution SHELXS97
_diffrn_detector_area_resol_mean 10.00
_diffrn_measured_fraction_theta_full 0.998
_diffrn_measured_fraction_theta_max 0.998
_diffrn_measurement_device_type 'Rigaku RAXIS-RAPID'
_diffrn_measurement_method \w
_diffrn_radiation_type 'Mo K\a'
_diffrn_radiation_wavelength 0.71075
_diffrn_reflns_av_R_equivalents 0.051
_diffrn_reflns_limit_h_max 23
_diffrn_reflns_limit_h_min -23
_diffrn_reflns_limit_k_max 41
_diffrn_reflns_limit_k_min -41
_diffrn_reflns_limit_l_max 24
_diffrn_reflns_limit_l_min -24
_diffrn_reflns_number 88827
_diffrn_reflns_theta_full 27.48
_diffrn_reflns_theta_max 27.48
_exptl_absorpt_coefficient_mu 3.384
_exptl_absorpt_correction_T_max 0.602
_exptl_absorpt_correction_T_min 0.358
_exptl_absorpt_correction_type multi-scan
_exptl_absorpt_process_details
;
    Higashi, T. (1995). Program for Absorption Correction.
    Rigaku Corporation, Tokyo, Japan.
;
_exptl_crystal_colour red
_exptl_crystal_density_diffrn 1.539
_exptl_crystal_density_method 'not measured'
_exptl_crystal_description prism
_exptl_crystal_F_000 5024.00
_exptl_crystal_size_max 0.45
_exptl_crystal_size_mid 0.30
_exptl_crystal_size_min 0.15
_refine_diff_density_max 1.01
_refine_diff_density_min -0.90
_refine_ls_extinction_method none
_refine_ls_goodness_of_fit_ref 1.173
_refine_ls_hydrogen_treatment refall
_refine_ls_number_parameters 333
_refine_ls_number_reflns 3718
_refine_ls_R_factor_gt 0.0379
_refine_ls_shift/su_max 0.0000
_refine_ls_structure_factor_coef Fsqd
_refine_ls_weighting_details
;
    Chebychev polynomial with 3 parameters (Carruthers & Watkin, 1979)
    8639.9400    11970.1000    3575.1300
;
_refine_ls_weighting_scheme calc
_refine_ls_wR_factor_ref 0.0514
_reflns_number_gt 3697
_reflns_number_total 6307
_reflns_threshold_expression F^2^>2.0\s(F^2^)
_cod_data_source_file ic061052dsup5.cif
_cod_data_source_block '_060306test'
_cod_original_sg_symbol_Hall '-C 2b 2bc'
_cod_original_sg_symbol_H-M 'C c c a'
_cod_original_formula_sum 'C44 H32 N20 Ni2 Se4 '
_cod_database_code 4332901

loop_
_symmetry_equiv_pos_site_id
_symmetry_equiv_pos_as_xyz
1 +X,+Y,+Z
2 1/2-X,+Y,1/2+Z
3 +X,-Y,1/2+Z
4 1/2-X,-Y,+Z
5 -X,-Y,-Z
6 1/2+X,-Y,1/2-Z
7 -X,+Y,1/2-Z
8 1/2+X,+Y,-Z
9 1/2+X,1/2+Y,+Z
10 -X,1/2+Y,1/2+Z
11 1/2+X,1/2-Y,1/2+Z
12 -X,1/2-Y,+Z
13 1/2-X,1/2-Y,-Z
14 +X,1/2-Y,1/2-Z
15 1/2-X,1/2+Y,1/2-Z
16 +X,1/2+Y,-Z

loop_
_atom_site_label
_atom_site_type_symbol
_atom_site_fract_x
_atom_site_fract_y
_atom_site_fract_z
_atom_site_U_iso_or_equiv
_atom_site_adp_type
_atom_site_occupancy
_atom_site_symmetry_multiplicity
_atom_site_calc_flag
_atom_site_refinement_flags
Se(1) Se 0.21223(3) 0.32425(2) 0.93848(3) 0.07122(15) Uani 1.00 1 d .
Se(2) Se 0.48176(3) 0.07801(2) 0.50047(4) 0.09220(19) Uani 1.00 1 d .
Ni(1) Ni 0.0000 0.2500 1.02673(3) 0.02989(13) Uani 1.00 2 d S
Ni(2) Ni 0.2500 0.0000 0.52709(3) 0.02654(13) Uani 1.00 2 d S
N(1) N 0.04568(14) 0.21015(9) 0.94955(12) 0.0339(7) Uani 1.00 1 d .
N(2) N 0.19869(13) 0.03629(8) 0.60678(12) 0.0322(7) Uani 1.00 1 d .
N(3) N 0.13998(17) 0.12638(11) 0.80514(16) 0.0562(10) Uani 1.00 1 d .
N(4) N 0.09986(16) 0.11241(10) 0.75973(16) 0.0492(9) Uani 1.00 1 d .
N(5) N -0.04537(17) 0.28933(9) 1.10590(12) 0.0378(8) Uani 1.00 1 d .
N(6) N 0.30420(14) -0.03542(9) 0.44691(12) 0.0353(7) Uani 1.00 1 d .
N(7) N -0.13231(18) 0.36244(11) 1.27019(17) 0.0528(10) Uani 1.00 1 d .
N(8) N 0.39224(18) -0.10251(11) 0.27653(17) 0.0511(10) Uani 1.00 1 d .
N(9) N 0.09606(17) 0.28564(9) 1.02378(14) 0.0409(8) Uani 1.00 1 d .
N(10) N 0.33672(14) 0.04093(8) 0.52541(14) 0.0369(7) Uani 1.00 1 d .
C(1) C 0.11615(19) 0.19807(11) 0.95389(18) 0.0443(10) Uani 1.00 1 d .
C(2) C 0.1472(2) 0.17016(12) 0.90661(19) 0.0553(11) Uani 1.00 1 d .
C(3) C 0.10442(19) 0.15463(11) 0.85308(18) 0.0423(10) Uani 1.00 1 d .
C(4) C 0.03143(18) 0.16656(11) 0.84780(17) 0.0398(9) Uani 1.00 1 d .
C(5) C 0.00495(19) 0.19456(10) 0.89677(16) 0.0365(8) Uani 1.00 1 d .
C(6) C 0.24032(19) 0.05657(12) 0.65391(17) 0.0453(10) Uani 1.00 1 d .
C(7) C 0.21124(19) 0.08132(12) 0.70641(19) 0.0481(11) Uani 1.00 1 d .
C(8) C 0.13631(19) 0.08602(11) 0.70996(18) 0.0398(10) Uani 1.00 1 d .
C(9) C 0.0924(2) 0.06547(12) 0.66165(19) 0.0508(11) Uani 1.00 1 d .
C(10) C 0.12655(19) 0.04039(12) 0.61133(18) 0.0420(10) Uani 1.00 1 d .
C(11) C -0.0251(2) 0.32928(12) 1.1115(2) 0.0481(11) Uani 1.00 1 d .
C(12) C -0.0521(2) 0.35586(12) 1.1634(2) 0.0536(11) Uani 1.00 1 d .
C(13) C -0.1016(2) 0.33982(12) 1.21052(18) 0.0451(10) Uani 1.00 1 d .
C(14) C -0.1257(2) 0.29950(12) 1.2038(2) 0.0676(14) Uani 1.00 1 d .
C(15) C -0.0959(2) 0.27489(12) 1.1503(2) 0.0646(13) Uani 1.00 1 d .
C(16) C 0.30128(19) -0.07728(11) 0.44744(18) 0.0395(9) Uani 1.00 1 d .
C(17) C 0.3300(2) -0.10166(12) 0.39384(19) 0.0449(10) Uani 1.00 1 d .
C(18) C 0.36240(19) -0.08117(12) 0.33767(18) 0.0420(10) Uani 1.00 1 d .
C(19) C 0.3686(2) -0.03842(12) 0.33723(19) 0.0511(12) Uani 1.00 1 d .
C(20) C 0.3378(2) -0.01641(12) 0.39317(17) 0.0458(10) Uani 1.00 1 d .
C(21) C 0.1428(2) 0.30092(11) 0.99182(18) 0.0401(10) Uani 1.00 1 d .
C(22) C 0.3934(2) 0.05569(11) 0.51612(18) 0.0385(9) Uani 1.00 1 d .
H(1) H 0.1456 0.2090 0.9908 0.053 Uiso 1.00 1 c R
H(2) H 0.1974 0.1620 0.9107 0.066 Uiso 1.00 1 c R
H(3) H 0.0008 0.1559 0.8115 0.048 Uiso 1.00 1 c R
H(4) H -0.0450 0.2033 0.8934 0.044 Uiso 1.00 1 c R
H(5) H 0.2923 0.0537 0.6508 0.054 Uiso 1.00 1 c R
H(6) H 0.2424 0.0951 0.7391 0.058 Uiso 1.00 1 c R
H(7) H 0.0403 0.0682 0.6632 0.061 Uiso 1.00 1 c R
H(8) H 0.0967 0.0257 0.5785 0.050 Uiso 1.00 1 c R
H(9) H 0.0095 0.3400 1.0787 0.058 Uiso 1.00 1 c R
H(10) H -0.0367 0.3844 1.1662 0.064 Uiso 1.00 1 c R
H(11) H -0.1617 0.2884 1.2349 0.081 Uiso 1.00 1 c R
H(12) H -0.1122 0.2467 1.1453 0.078 Uiso 1.00 1 c R
H(13) H 0.2782 -0.0908 0.4861 0.047 Uiso 1.00 1 c R
H(14) H 0.3278 -0.1315 0.3953 0.054 Uiso 1.00 1 c R
H(15) H 0.3930 -0.0243 0.2999 0.061 Uiso 1.00 1 c R
H(16) H 0.3411 0.0134 0.3934 0.055 Uiso 1.00 1 c R

loop_
_atom_site_aniso_label
_atom_site_aniso_U_11
_atom_site_aniso_U_22
_atom_site_aniso_U_33
_atom_site_aniso_U_12
_atom_site_aniso_U_13
_atom_site_aniso_U_23
Se(1) 0.0572(2) 0.0914(3) 0.0650(2) -0.0169(2) 0.0022(2) 0.0086(2)
Se(2) 0.0609(2) 0.0862(3) 0.1294(5) -0.0252(2) 0.0355(3) -0.0221(3)
Ni(1) 0.0428(3) 0.0278(2) 0.0191(2) 0.0123(2) 0.0000 0.0000
Ni(2) 0.0324(2) 0.0276(2) 0.0196(2) 0.0083(2) 0.0000 0.0000
N(1) 0.0370(14) 0.0389(16) 0.0258(14) 0.0118(12) -0.0024(11) -0.0056(11)
N(2) 0.0318(14) 0.0383(15) 0.0267(14) 0.0112(12) -0.0038(11) -0.0085(11)
N(3) 0.0447(18) 0.075(2) 0.0483(19) 0.0215(17) -0.0070(15) -0.0379(18)
N(4) 0.0393(16) 0.064(2) 0.0444(19) 0.0154(15) -0.0027(14) -0.0300(16)
N(5) 0.0543(18) 0.0346(16) 0.0244(14) 0.0125(13) 0.0040(13) -0.0022(12)
N(6) 0.0425(16) 0.0365(16) 0.0270(14) 0.0072(12) 0.0036(12) -0.0041(12)
N(7) 0.054(2) 0.053(2) 0.052(2) 0.0061(16) 0.0088(15) -0.0168(16)
N(8) 0.0482(19) 0.056(2) 0.0495(19) 0.0069(16) 0.0058(15) -0.0145(16)
N(9) 0.0488(17) 0.0414(16) 0.0326(15) 0.0106(13) -0.0031(14) -0.0008(14)
N(10) 0.0399(15) 0.0357(14) 0.0350(14) 0.0037(12) 0.0024(13) -0.0022(13)
C(1) 0.043(2) 0.054(2) 0.036(2) 0.0184(17) -0.0103(15) -0.0170(16)
C(2) 0.041(2) 0.076(2) 0.050(2) 0.024(2) -0.0101(17) -0.030(2)
C(3) 0.0396(19) 0.049(2) 0.0379(19) 0.0147(16) -0.0025(15) -0.0188(17)
C(4) 0.0393(18) 0.050(2) 0.0300(18) 0.0084(16) -0.0010(14) -0.0139(16)
C(5) 0.0364(17) 0.0442(18) 0.0288(15) 0.0114(16) -0.0010(15) -0.0076(14)
C(6) 0.0328(19) 0.066(2) 0.0370(18) 0.0124(17) -0.0030(15) -0.0201(17)
C(7) 0.0335(19) 0.069(2) 0.042(2) 0.0114(18) -0.0055(15) -0.0254(19)
C(8) 0.0358(19) 0.046(2) 0.037(2) 0.0114(15) -0.0010(14) -0.0160(16)
C(9) 0.0339(19) 0.067(2) 0.052(2) 0.0122(17) -0.0046(16) -0.029(2)
C(10) 0.0318(18) 0.054(2) 0.0401(19) 0.0091(16) -0.0056(15) -0.0191(17)
C(11) 0.055(2) 0.037(2) 0.051(2) 0.0050(17) 0.0120(17) -0.0112(18)
C(12) 0.053(2) 0.047(2) 0.060(2) 0.0015(18) 0.010(2) -0.021(2)
C(13) 0.051(2) 0.052(2) 0.0329(19) 0.0144(18) 0.0002(16) -0.0177(17)
C(14) 0.105(3) 0.052(2) 0.046(2) 0.001(2) 0.037(2) -0.011(2)
C(15) 0.105(3) 0.044(2) 0.044(2) -0.002(2) 0.035(2) -0.0074(19)
C(16) 0.0447(19) 0.0356(19) 0.0382(18) 0.0071(16) 0.0067(15) -0.0054(15)
C(17) 0.048(2) 0.0378(19) 0.049(2) 0.0068(16) 0.0014(18) -0.0140(17)
C(18) 0.037(2) 0.054(2) 0.0345(19) 0.0070(17) 0.0023(15) -0.0190(17)
C(19) 0.063(2) 0.055(2) 0.035(2) 0.003(2) 0.0137(18) -0.0093(18)
C(20) 0.062(2) 0.045(2) 0.0308(17) 0.0045(18) 0.0107(17) -0.0032(16)
C(21) 0.044(2) 0.041(2) 0.0352(19) 0.0073(16) -0.0114(16) -0.0067(16)
C(22) 0.048(2) 0.0348(18) 0.0329(19) 0.0058(15) 0.0028(16) -0.0036(15)

loop_
_atom_type_symbol
_atom_type_description
_atom_type_scat_dispersion_real
_atom_type_scat_dispersion_imag
_atom_type_scat_source
Ni Ni 0.339 1.112
;
International Tables for Crystallography
(1992, Vol. C, Tables 4.2.6.8 and 6.1.1.4)
;
N N 0.006 0.003
;
International Tables for Crystallography
(1992, Vol. C, Tables 4.2.6.8 and 6.1.1.4)
;
C C 0.003 0.002
;
International Tables for Crystallography
(1992, Vol. C, Tables 4.2.6.8 and 6.1.1.4)
;
H H 0.000 0.000
;
International Tables for Crystallography
(1992, Vol. C, Table 6.1.1.4)
;
Se Se -0.093 2.226
;
International Tables for Crystallography
(1992, Vol. C, Tables 4.2.6.8 and 6.1.1.4)
;

loop_
_geom_angle_atom_site_label_1
_geom_angle_atom_site_label_2
_geom_angle_atom_site_label_3
_geom_angle
_geom_angle_site_symmetry_1
_geom_angle_site_symmetry_3
N(1) Ni(1) N(1) 91.67(10) . 55512
N(1) Ni(1) N(5) 178.94(10) . .
N(1) Ni(1) N(5) 89.38(10) . 55512
N(1) Ni(1) N(9) 88.78(11) . .
N(1) Ni(1) N(9) 89.07(11) . 55512
N(1) Ni(1) N(5) 89.38(10) 55512 .
N(1) Ni(1) N(5) 178.94(10) 55512 55512
N(1) Ni(1) N(9) 89.07(11) 55512 .
N(1) Ni(1) N(9) 88.78(11) 55512 55512
N(5) Ni(1) N(5) 89.57(10) . 55512
N(5) Ni(1) N(9) 91.36(11) . .
N(5) Ni(1) N(9) 90.84(11) . 55512
N(5) Ni(1) N(9) 90.84(11) 55512 .
N(5) Ni(1) N(9) 91.36(11) 55512 55512
N(9) Ni(1) N(9) 176.90(11) . 55512
N(2) Ni(2) N(2) 88.64(9) . 55504
N(2) Ni(2) N(6) 178.44(10) . .
N(2) Ni(2) N(6) 91.32(9) . 55504
N(2) Ni(2) N(10) 90.19(10) . .
N(2) Ni(2) N(10) 91.10(10) . 55504
N(2) Ni(2) N(6) 91.32(9) 55504 .
N(2) Ni(2) N(6) 178.44(10) 55504 55504
N(2) Ni(2) N(10) 91.10(10) 55504 .
N(2) Ni(2) N(10) 90.19(10) 55504 55504
N(6) Ni(2) N(6) 88.77(10) . 55504
N(6) Ni(2) N(10) 88.25(10) . .
N(6) Ni(2) N(10) 90.46(10) . 55504
N(6) Ni(2) N(10) 90.46(10) 55504 .
N(6) Ni(2) N(10) 88.25(10) 55504 55504
N(10) Ni(2) N(10) 178.20(11) . 55504
Ni(1) N(1) C(1) 120.3(2) . .
Ni(1) N(1) C(5) 121.8(2) . .
C(1) N(1) C(5) 117.8(2) . .
Ni(2) N(2) C(6) 119.6(2) . .
Ni(2) N(2) C(10) 122.4(2) . .
C(6) N(2) C(10) 118.0(2) . .
N(4) N(3) C(3) 114.4(3) . .
N(3) N(4) C(8) 114.2(2) . .
Ni(1) N(5) C(11) 120.9(2) . .
Ni(1) N(5) C(15) 121.1(2) . .
C(11) N(5) C(15) 118.1(3) . .
Ni(2) N(6) C(16) 120.2(2) . .
Ni(2) N(6) C(20) 121.3(2) . .
C(16) N(6) C(20) 118.4(2) . .
N(8) N(7) C(13) 113.1(3) 45609 .
N(7) N(8) C(18) 112.0(3) 54409 .
Ni(1) N(9) C(21) 149.5(2) . .
Ni(2) N(10) C(22) 163.0(2) . .
N(1) C(1) C(2) 122.2(3) . .
C(1) C(2) C(3) 118.8(3) . .
N(3) C(3) C(2) 116.3(3) . .
N(3) C(3) C(4) 123.8(3) . .
C(2) C(3) C(4) 119.9(3) . .
C(3) C(4) C(5) 117.6(3) . .
N(1) C(5) C(4) 123.6(3) . .
N(2) C(6) C(7) 123.1(3) . .
C(6) C(7) C(8) 118.6(3) . .
N(4) C(8) C(7) 123.8(3) . .
N(4) C(8) C(9) 116.9(3) . .
C(7) C(8) C(9) 119.2(3) . .
C(8) C(9) C(10) 118.2(3) . .
N(2) C(10) C(9) 122.9(3) . .
N(5) C(11) C(12) 122.8(3) . .
C(11) C(12) C(13) 118.1(3) . .
N(7) C(13) C(12) 125.4(3) . .
N(7) C(13) C(14) 114.6(3) . .
C(12) C(13) C(14) 120.0(3) . .
C(13) C(14) C(15) 118.2(4) . .
N(5) C(15) C(14) 122.7(3) . .
N(6) C(16) C(17) 122.6(3) . .
C(16) C(17) C(18) 117.9(3) . .
N(8) C(18) C(17) 124.0(3) . .
N(8) C(18) C(19) 115.4(3) . .
C(17) C(18) C(19) 120.6(3) . .
C(18) C(19) C(20) 117.6(3) . .
N(6) C(20) C(19) 122.9(3) . .
Se(1) C(21) N(9) 177.1(3) . .
Se(2) C(22) N(10) 179.0(3) . .
N(1) C(1) H(1) 118.6 . .
C(2) C(1) H(1) 119.2 . .
C(1) C(2) H(2) 120.7 . .
C(3) C(2) H(2) 120.4 . .
C(3) C(4) H(3) 121.0 . .
C(5) C(4) H(3) 121.4 . .
N(1) C(5) H(4) 117.9 . .
C(4) C(5) H(4) 118.4 . .
N(2) C(6) H(5) 118.2 . .
C(7) C(6) H(5) 118.7 . .
C(6) C(7) H(6) 120.8 . .
C(8) C(7) H(6) 120.6 . .
C(8) C(9) H(7) 120.7 . .
C(10) C(9) H(7) 121.0 . .
N(2) C(10) H(8) 118.3 . .
C(9) C(10) H(8) 118.7 . .
N(5) C(11) H(9) 118.2 . .
C(12) C(11) H(9) 119.0 . .
C(11) C(12) H(10) 121.2 . .
C(13) C(12) H(10) 120.7 . .
C(13) C(14) H(11) 120.7 . .
C(15) C(14) H(11) 121.1 . .
N(5) C(15) H(12) 118.5 . .
C(14) C(15) H(12) 118.9 . .
N(6) C(16) H(13) 118.4 . .
C(17) C(16) H(13) 119.0 . .
C(16) C(17) H(14) 121.4 . .
C(18) C(17) H(14) 120.8 . .
C(18) C(19) H(15) 121.0 . .
C(20) C(19) H(15) 121.5 . .
N(6) C(20) H(16) 118.5 . .
C(19) C(20) H(16) 118.7 . .

loop_
_geom_bond_atom_site_label_1
_geom_bond_atom_site_label_2
_geom_bond_distance
_geom_bond_site_symmetry_2
Se(1) C(21) 1.781(3) .
Se(2) C(22) 1.780(3) .
Ni(1) N(1) 2.111(2) .
Ni(1) N(1) 2.111(2) 55512
Ni(1) N(5) 2.125(2) .
Ni(1) N(5) 2.125(2) 55512
Ni(1) N(9) 2.080(3) .
Ni(1) N(9) 2.080(3) 55512
Ni(2) N(2) 2.122(2) .
Ni(2) N(2) 2.122(2) 55504
Ni(2) N(6) 2.138(2) .
Ni(2) N(6) 2.138(2) 55504
Ni(2) N(10) 2.043(2) .
Ni(2) N(10) 2.043(2) 55504
N(1) C(1) 1.338(4) .
N(1) C(5) 1.343(4) .
N(2) C(6) 1.339(4) .
N(2) C(10) 1.319(4) .
N(3) N(4) 1.215(4) .
N(3) C(3) 1.434(4) .
N(4) C(8) 1.429(4) .
N(5) C(11) 1.327(4) .
N(5) C(15) 1.330(5) .
N(6) C(16) 1.332(4) .
N(6) C(20) 1.337(4) .
N(7) N(8) 1.206(4) 45609
N(7) C(13) 1.456(4) .
N(8) C(18) 1.453(4) .
N(9) C(21) 1.152(4) .
N(10) C(22) 1.144(4) .
C(1) C(2) 1.385(5) .
C(2) C(3) 1.374(5) .
C(3) C(4) 1.382(4) .
C(4) C(5) 1.376(4) .
C(6) C(7) 1.378(5) .
C(7) C(8) 1.370(4) .
C(8) C(9) 1.382(5) .
C(9) C(10) 1.392(5) .
C(11) C(12) 1.389(5) .
C(12) C(13) 1.370(5) .
C(13) C(14) 1.360(5) .
C(14) C(15) 1.394(5) .
C(16) C(17) 1.384(5) .
C(17) C(18) 1.384(5) .
C(18) C(19) 1.364(5) .
C(19) C(20) 1.392(5) .
C(1) H(1) 0.950 .
C(2) H(2) 0.950 .
C(4) H(3) 0.950 .
C(5) H(4) 0.950 .
C(6) H(5) 0.950 .
C(7) H(6) 0.950 .
C(9) H(7) 0.950 .
C(10) H(8) 0.950 .
C(11) H(9) 0.950 .
C(12) H(10) 0.950 .
C(14) H(11) 0.950 .
C(15) H(12) 0.950 .
C(16) H(13) 0.950 .
C(17) H(14) 0.950 .
C(19) H(15) 0.950 .
C(20) H(16) 0.950 .
